data_2011374
loop_
_publ_author_name
'Wu, Li-ming'
'Chen, Ling'
'Dai, Jingcao'
'Lin, Ping'
'Du, Wen-xin'
'Wu, Xin-tao'

_publ_section_title
<i>trans</i>-Bis[ethane-1,2-dithiolato(2--)-<i>S</i>,<i>S</i>']bis(2-mercaptopyridine-<i>S</i>)tin(IV)
_journal_issue 9
_journal_name_full 'Acta Crystallographica Section C'
_journal_page_first e382
_journal_page_last e382
_journal_paper_doi 10.1107/S0108270100011021
_journal_volume 56
_journal_year 2000
_chemical_formula_iupac '[Sn (C5 H5 N S)2 C2 H4 S2)2]'
_chemical_formula_sum 'C14 H18 N2 S6 Sn'
_chemical_formula_weight 525.35
_chemical_name_common trans-[Sn(IV)(C~2~H~4~S~2~)~2~(C~5~H~5~NS)~2~]
_chemical_name_systematic
;
trans-bis(ethane-1,2-dithiolato[2-]-S,S~'~)bis(2-mercapto-pyridine)tin(IV)
;
_space_group_IT_number 14
_symmetry_cell_setting monoclinic
_symmetry_space_group_name_Hall '-P 2ybc'
_symmetry_space_group_name_H-M 'P 1 21/c 1'
_cell_angle_alpha 90.00
_cell_angle_beta 96.89(2)
_cell_angle_gamma 90.00
_cell_formula_units_Z 2
_cell_length_a 7.162(2)
_cell_length_b 15.101(4)
_cell_length_c 9.035(4)
_cell_measurement_reflns_used 3872
_cell_measurement_temperature 293(2)
_cell_measurement_theta_max 25.03
_cell_measurement_theta_min 2.64
_cell_volume 970.1(6)
_computing_cell_refinement 'SAINT (Siemens, 1994)'
_computing_data_collection 'SMART (Siemens, 1996)'
_computing_data_reduction 'SMART (Siemens, 1996)'
_computing_structure_refinement SHELXTL
_computing_structure_solution 'SHELXTL (Siemens, 1994)'
_diffrn_ambient_temperature 293(2)
_diffrn_measured_fraction_theta_full .999
_diffrn_measured_fraction_theta_max .999
_diffrn_measurement_device 'Siemens SMART CCD'
_diffrn_measurement_method \w
_diffrn_radiation_monochromator graphite
_diffrn_radiation_source 'fine-focus sealed tube'
_diffrn_radiation_type MoK\a
_diffrn_radiation_wavelength .71073
_diffrn_reflns_av_R_equivalents .0254
_diffrn_reflns_av_sigmaI/netI .0287
_diffrn_reflns_limit_h_max 6
_diffrn_reflns_limit_h_min -8
_diffrn_reflns_limit_k_max 15
_diffrn_reflns_limit_k_min -17
_diffrn_reflns_limit_l_max 10
_diffrn_reflns_limit_l_min -9
_diffrn_reflns_number 4953
_diffrn_reflns_theta_full 25.03
_diffrn_reflns_theta_max 25.03
_diffrn_reflns_theta_min 2.64
_diffrn_standards_decay_% none
_diffrn_standards_interval_count none
_diffrn_standards_interval_time none
_diffrn_standards_number none
_exptl_absorpt_coefficient_mu 1.961
_exptl_absorpt_correction_T_max .890
_exptl_absorpt_correction_T_min .572
_exptl_absorpt_correction_type multi-scan
_exptl_absorpt_process_details '(SADABS; Sheldrick, 1996)'
_exptl_crystal_colour 'pale yellow'
_exptl_crystal_density_diffrn 1.798
_exptl_crystal_density_meas ?
_exptl_crystal_density_method 'not measured'
_exptl_crystal_description hexagonal
_exptl_crystal_F_000 524
_exptl_crystal_size_max .38
_exptl_crystal_size_mid .30
_exptl_crystal_size_min .08
_refine_diff_density_max .761
_refine_diff_density_min -.589
_refine_ls_extinction_method none
_refine_ls_goodness_of_fit_ref 1.061
_refine_ls_hydrogen_treatment constr
_refine_ls_matrix_type full
_refine_ls_number_parameters 125
_refine_ls_number_reflns 1716
_refine_ls_number_restraints 0
_refine_ls_restrained_S_all 1.061
_refine_ls_R_factor_gt .031
_refine_ls_shift/su_max <0.001
_refine_ls_shift/su_mean .000
_refine_ls_weighting_details 'calc w = 1/[\s^2^(Fo^2^)+(0.0423P)^2^+1.6585P] where P = (Fo^2^+2Fc^2^)/3'
_refine_ls_weighting_scheme calc
_refine_ls_wR_factor_ref .084
_reflns_number_gt 1517
_reflns_number_total 1716
_reflns_threshold_expression I>2\s(I)
_cod_data_source_file qd0017.cif
_cod_data_source_block I
_cod_depositor_comments
;
The following automatic conversions were performed:

'_exptl_crystal_density_meas' value 'none' was changed to '?' - the
value is perceived as not measured.

Automatic conversion script
Id: cif_fix_values 3008 2015-01-20 13:52:24Z robertas 
;
_cod_original_cell_volume 970.2(6)
_cod_original_sg_symbol_H-M 'P 21/c'
_cod_database_code 2011374
_cod_database_fobs_code 2011374

loop_
_symmetry_equiv_pos_as_xyz
'x, y, z'
'-x, y+1/2, -z+1/2'
'-x, -y, -z'
'x, -y-1/2, z-1/2'

loop_
_atom_site_label
_atom_site_fract_x
_atom_site_fract_y
_atom_site_fract_z
_atom_site_U_iso_or_equiv
_atom_site_adp_type
_atom_site_calc_flag
_atom_site_refinement_flags
_atom_site_occupancy
_atom_site_disorder_assembly
_atom_site_disorder_group
_atom_site_type_symbol
Sn1 .0000 .0000 .0000 .02844(15) Uani d S 1 . . Sn
S1 .05460(14) -.04433(8) .29328(11) .0396(3) Uani d . 1 . . S
S2 -.29029(14) .07141(7) .07464(11) .0344(2) Uani d . 1 . . S
S3 .17048(16) .14089(7) .05429(13) .0435(3) Uani d . 1 . . S
N1 .4099(5) -.0956(2) .2751(4) .0356(8) Uani d . 1 . . N
C1 .3263(6) -.0908(3) .5164(5) .0368(9) Uani d . 1 . . C
C2 .5031(6) -.1196(3) .5700(5) .0416(10) Uani d . 1 . . C
C3 .6344(7) -.1369(3) .4726(6) .0467(11) Uani d . 1 . . C
C4 .5850(6) -.1241(3) .3252(5) .0434(10) Uani d . 1 . . C
C5 .2760(5) -.0783(2) .3631(4) .0293(8) Uani d . 1 . . C
C21 .0011(12) .1898(6) .1683(10) .055(2) Uiso d P .60 . . C
C31 -.1976(8) .1822(3) .1113(8) .0697(17) Uani d . 1 . . C
C211 -.0456(17) .2103(8) .0421(14) .049(3) Uiso d P .40 . . C
H11 .238(7) -.080(3) .575(6) .051(14) Uiso d . 1 . . H
H21 .534(7) -.128(3) .666(6) .049(14) Uiso d . 1 . . H
H31 .760(9) -.156(4) .518(7) .080(18) Uiso d . 1 . . H
H41 .661(6) -.126(3) .252(5) .033(11) Uiso d . 1 . . H
H61 .391(6) -.088(3) .188(5) .035(13) Uiso d . 1 . . H

loop_
_atom_site_aniso_label
_atom_site_aniso_U_11
_atom_site_aniso_U_22
_atom_site_aniso_U_33
_atom_site_aniso_U_12
_atom_site_aniso_U_13
_atom_site_aniso_U_23
Sn1 .0260(2) .0274(2) .0325(2) .00144(14) .00573(15) -.00129(15)
S1 .0281(5) .0595(7) .0319(5) .0076(5) .0060(4) .0072(5)
S2 .0305(5) .0409(6) .0329(5) .0068(4) .0085(4) .0003(4)
S3 .0427(6) .0372(6) .0513(7) -.0099(5) .0085(5) -.0065(5)
N1 .0317(18) .047(2) .0283(19) .0030(15) .0040(15) .0009(16)
C1 .038(2) .041(2) .032(2) -.0006(19) .0065(18) .0025(18)
C2 .045(3) .046(3) .031(2) .003(2) -.0050(19) .0016(19)
C3 .033(2) .052(3) .053(3) .008(2) -.004(2) .001(2)
C4 .031(2) .055(3) .046(3) .005(2) .008(2) .001(2)
C5 .0281(19) .0275(19) .033(2) -.0023(15) .0050(16) .0007(15)
C31 .063(3) .037(3) .113(5) .002(2) .028(3) -.021(3)

loop_
_atom_type_symbol
_atom_type_description
_atom_type_scat_dispersion_real
_atom_type_scat_dispersion_imag
_atom_type_scat_source
C C .0033 .0016 'International Tables Vol C Tables 4.2.6.8 and 6.1.1.4'
N N .0061 .0033 'International Tables Vol C Tables 4.2.6.8 and 6.1.1.4'
S S .1246 .1234 'International Tables Vol C Tables 4.2.6.8 and 6.1.1.4'
Sn Sn -.6537 1.4246 'International Tables Vol C Tables 4.2.6.8 and 6.1.1.4'
H H .0000 .0000 'International Tables Vol C Tables 4.2.6.8 and 6.1.1.4'

loop_
_geom_angle_atom_site_label_1
_geom_angle_atom_site_label_2
_geom_angle_atom_site_label_3
_geom_angle_site_symmetry_1
_geom_angle_site_symmetry_3
_geom_angle
S3 Sn1 S3 3 . 180.00(6)
S3 Sn1 S2 3 . 91.02(4)
S3 Sn1 S2 . . 88.98(4)
S3 Sn1 S2 3 3 88.98(4)
S3 Sn1 S2 . 3 91.02(4)
S2 Sn1 S2 . 3 180.00(4)
S3 Sn1 S1 3 3 90.50(4)
S3 Sn1 S1 . 3 89.50(4)
S2 Sn1 S1 . 3 97.44(4)
S2 Sn1 S1 3 3 82.56(4)
S3 Sn1 S1 3 . 89.50(4)
S3 Sn1 S1 . . 90.50(4)
S2 Sn1 S1 . . 82.56(4)
S2 Sn1 S1 3 . 97.44(4)
S1 Sn1 S1 3 . 180.00(7)
C5 S1 Sn1 . . 116.86(14)
C31 S2 Sn1 . . 98.55(18)
C21 S3 C211 . . 37.5(4)
C21 S3 Sn1 . . 96.5(3)
C211 S3 Sn1 . . 94.9(4)
C5 N1 C4 . . 124.3(4)
C2 C1 C5 . . 120.6(4)
C1 C2 C3 . . 120.2(4)
C4 C3 C2 . . 118.8(4)
C3 C4 N1 . . 119.9(4)
N1 C5 C1 . . 116.2(4)
N1 C5 S1 . . 122.4(3)
C1 C5 S1 . . 121.4(3)
C211 C21 C31 . . 62.1(8)
C211 C21 S3 . . 72.3(8)
C31 C21 S3 . . 116.9(6)
C211 C31 C21 . . 49.4(6)
C211 C31 S2 . . 119.3(6)
C21 C31 S2 . . 117.2(5)
C21 C211 C31 . . 68.5(8)
C21 C211 S3 . . 70.2(7)
C31 C211 S3 . . 119.6(8)

loop_
_geom_bond_atom_site_label_1
_geom_bond_atom_site_label_2
_geom_bond_site_symmetry_2
_geom_bond_distance
_geom_bond_publ_flag
Sn1 S3 3 2.4728(12) ?
Sn1 S3 . 2.4728(12) ?
Sn1 S2 . 2.5054(11) ?
Sn1 S2 3 2.5054(11) ?
Sn1 S1 3 2.7156(15) ?
Sn1 S1 . 2.7156(15) ?
S1 C5 . 1.714(4) ?
S2 C31 . 1.815(5) ?
S3 C21 . 1.838(9) ?
S3 C211 . 1.861(13) ?
N1 C5 . 1.343(5) ?
N1 C4 . 1.351(6) ?
C1 C2 . 1.371(6) ?
C1 C5 . 1.402(6) ?
C2 C3 . 1.388(7) ?
C3 C4 . 1.350(7) ?
C21 C211 . 1.191(14) ?
C21 C31 . 1.459(10) ?
C31 C211 . 1.386(14) ?

loop_
_refine_ls_structure_factor_coef
Fsqd
